data_1545168
loop_
_publ_author_name
'Shimizu, Akinori'
'Inoue, Yoshihisa'
'Mori, Tadashi'

_publ_section_title
;
 Protonation-Induced Sign Inversion of the Cotton Effects of
 Pyridinophanes. A Combined Experimental and Theoretical Study.
;
_journal_issue 5
_journal_name_full 'The journal of physical chemistry. A'
_journal_page_first 977
_journal_page_last 985
_journal_paper_doi 10.1021/acs.jpca.6b12287
_journal_volume 121
_journal_year 2017
_chemical_formula_moiety 'C15 H15 N S2'
_chemical_formula_sum 'C15 H15 N S2'
_chemical_formula_weight 273.41
_space_group_crystal_system triclinic
_space_group_IT_number 2
_space_group_name_Hall '-P 1'
_space_group_name_H-M_alt 'P -1'
_symmetry_space_group_name_Hall '-P 1'
_symmetry_space_group_name_H-M 'P -1'
_atom_sites_solution_hydrogens geom
_atom_sites_solution_primary direct
_atom_sites_solution_secondary difmap
_audit_creation_date 2016-09-30
_audit_creation_method 'by CrystalStructure 4.2'
_cell_angle_alpha 68.482(2)
_cell_angle_beta 67.375(3)
_cell_angle_gamma 69.410(3)
_cell_formula_units_Z 1
_cell_length_a 6.0518(6)
_cell_length_b 7.3418(6)
_cell_length_c 8.6695(6)
_cell_measurement_reflns_used 3054
_cell_measurement_temperature 123
_cell_measurement_theta_max 27.43
_cell_measurement_theta_min 3.08
_cell_volume 320.67(5)
_computing_cell_refinement 'RAPID AUTO'
_computing_data_collection 'RAPID AUTO (Rigaku, ????)'
_computing_data_reduction 'RAPID AUTO'
_computing_molecular_graphics 'CrystalStructure 4.2'
_computing_publication_material 'CrystalStructure 4.2 (Rigaku, 2015)'
_computing_structure_refinement 'CRYSTALS (Carruthers, et al., 1999)'
_computing_structure_solution SIR97
_diffrn_ambient_temperature 123
_diffrn_detector_area_resol_mean 10.000
_diffrn_measured_fraction_theta_full 0.988
_diffrn_measured_fraction_theta_max 0.988
_diffrn_measurement_device_type 'Rigaku R-AXIS RAPID'
_diffrn_measurement_method \w
_diffrn_radiation_type 'Mo K\a'
_diffrn_radiation_wavelength 0.71075
_diffrn_reflns_av_R_equivalents 0.0314
_diffrn_reflns_limit_h_max 7
_diffrn_reflns_limit_h_min -7
_diffrn_reflns_limit_k_max 9
_diffrn_reflns_limit_k_min -8
_diffrn_reflns_limit_l_max 11
_diffrn_reflns_limit_l_min -10
_diffrn_reflns_number 3145
_diffrn_reflns_theta_full 27.44
_diffrn_reflns_theta_max 27.44
_diffrn_reflns_theta_min 4.237
_diffrn_standards_number 0
_exptl_absorpt_coefficient_mu 0.394
_exptl_absorpt_correction_T_max 0.789
_exptl_absorpt_correction_T_min 0.575
_exptl_absorpt_correction_type refdelf
_exptl_absorpt_process_details '(Walker & Stuart, 1983)'
_exptl_crystal_colour colorless
_exptl_crystal_density_diffrn 1.416
_exptl_crystal_density_method 'not measured'
_exptl_crystal_description prism
_exptl_crystal_F_000 144.00
_exptl_crystal_size_max 0.900
_exptl_crystal_size_mid 0.600
_exptl_crystal_size_min 0.600
_refine_diff_density_max 1.810
_refine_diff_density_min -1.310
_refine_ls_extinction_method none
_refine_ls_goodness_of_fit_ref 0.999
_refine_ls_hydrogen_treatment refxyz
_refine_ls_number_parameters 123
_refine_ls_number_reflns 1369
_refine_ls_R_factor_gt 0.0505
_refine_ls_shift/su_max 0.024
_refine_ls_structure_factor_coef Fsqd
_refine_ls_weighting_details
;
    Chebychev polynomial with 3 parameters (Carruthers & Watkin, 1979)
    12542.2000    17405.1000    5069.0700
;
_refine_ls_weighting_scheme calc
_refine_ls_wR_factor_ref 0.0545
_reflns_number_gt 1369
_reflns_number_total 1447
_reflns_threshold_expression F^2^>2.0\s(F^2^)
_cod_data_source_file jp6b12287_si_002.cif
_cod_data_source_block global
_cod_depositor_comments 'Adding full bibliography for 1545168.cif.'
_cod_database_code 1545168

loop_
_space_group_symop_id
_space_group_symop_operation_xyz
1 +X,+Y,+Z
2 -X,-Y,-Z

loop_
_atom_site_label
_atom_site_type_symbol
_atom_site_fract_x
_atom_site_fract_y
_atom_site_fract_z
_atom_site_U_iso_or_equiv
_atom_site_adp_type
_atom_site_occupancy
_atom_site_site_symmetry_multiplicity
_atom_site_calc_flag
S(1) S 0.81467(6) 0.79785(5) 0.08437(4) 0.02636(9) Uani 1 2 d
N(1) N 0.3436(10) 0.4410(8) 0.3311(8) 0.0060(7) Uani 0.5 2 d
C(1) C 0.376(3) 0.442(2) 0.3141(17) 0.060(3) Uani 0.5 2 d
C(2) C 0.2884(2) 0.30333(19) 0.48695(16) 0.0235(3) Uani 1 2 d
C(3) C 0.4655(3) 0.19322(18) 0.57383(16) 0.0221(3) Uani 1 2 d
C(4) C 0.7059(3) 0.21030(19) 0.49205(18) 0.0240(3) Uani 1 2 d
C(5) C 0.7666(3) 0.34759(19) 0.33228(17) 0.0249(3) Uani 1 2 d
C(6) C 0.5856(2) 0.47086(18) 0.25196(16) 0.0209(3) Uani 1 2 d
C(7) C 0.6379(3) 0.6393(2) 0.08866(17) 0.0271(3) Uani 1 2 d
C(8) C 0.6024(3) 0.9367(2) 0.24282(17) 0.0291(3) Uani 1 2 d
H(1) H 0.235(6) 0.504(5) 0.284(4) 0.009(7) Uiso 0.5 2 d
H(2) H 0.122(4) 0.304(3) 0.539(2) 0.033(4) Uiso 1 2 d
H(3) H 0.801(5) 0.138(4) 0.546(3) 0.075(8) Uiso 1 2 d
H(4) H 0.933(4) 0.363(3) 0.281(2) 0.033(4) Uiso 1 2 d
H(5) H 0.489(4) 0.720(3) 0.078(2) 0.037(5) Uiso 1 2 d
H(6) H 0.709(4) 0.600(3) -0.003(3) 0.047(5) Uiso 1 2 d
H(7) H 0.472(4) 0.995(3) 0.222(2) 0.040(5) Uiso 1 2 d
H(8) H 0.663(4) 1.036(3) 0.236(2) 0.040(5) Uiso 1 2 d

loop_
_atom_site_aniso_label
_atom_site_aniso_U_11
_atom_site_aniso_U_22
_atom_site_aniso_U_33
_atom_site_aniso_U_12
_atom_site_aniso_U_13
_atom_site_aniso_U_23
S(1) 0.03371(19) 0.02406(17) 0.02003(16) -0.01070(13) -0.00654(12) -0.00249(11)
N(1) 0.0032(11) 0.0098(15) 0.0067(13) 0.0004(9) -0.0032(9) -0.0039(11)
C(1) 0.076(8) 0.047(4) 0.046(5) -0.010(4) -0.019(5) -0.002(3)
C(2) 0.0240(6) 0.0243(6) 0.0220(6) -0.0057(5) -0.0075(5) -0.0053(5)
C(3) 0.0323(6) 0.0152(5) 0.0202(6) -0.0035(5) -0.0101(5) -0.0060(4)
C(4) 0.0266(6) 0.0200(6) 0.0280(6) -0.0014(5) -0.0150(5) -0.0061(5)
C(5) 0.0255(6) 0.0245(6) 0.0263(6) -0.0060(5) -0.0107(5) -0.0054(5)
C(6) 0.0270(7) 0.0191(6) 0.0194(6) -0.0038(5) -0.0095(5) -0.0070(5)
C(7) 0.0399(8) 0.0250(6) 0.0201(6) -0.0114(6) -0.0126(6) -0.0029(5)
C(8) 0.0457(9) 0.0176(6) 0.0212(6) -0.0041(6) -0.0120(6) -0.0034(5)

loop_
_atom_type_symbol
_atom_type_description
_atom_type_scat_dispersion_real
_atom_type_scat_dispersion_imag
_atom_type_scat_source
S S 0.1246 0.1234
;
International Tables for Crystallography
(Vol. C, Tables 4.2.6.8 and 6.1.1.4)
;
N N 0.0061 0.0033
;
International Tables for Crystallography
(Vol. C, Tables 4.2.6.8 and 6.1.1.4)
;
C C 0.0033 0.0016
;
International Tables for Crystallography
(Vol. C, Tables 4.2.6.8 and 6.1.1.4)
;
H H 0.0000 0.0000
;
International Tables for Crystallography
(Vol. C, Table 6.1.1.4)
;

loop_
_geom_angle_atom_site_label_1
_geom_angle_atom_site_label_2
_geom_angle_atom_site_label_3
_geom_angle
_geom_angle_publ_flag
_geom_angle_site_symmetry_1
_geom_angle_site_symmetry_3
C(7) S(1) C(8) 103.52(8) yes . .
C(2) N(1) C(6) 120.3(4) yes . .
C(2) C(1) C(6) 124.1(11) yes . .
N(1) C(2) C(1) 5.9(5) yes . .
N(1) C(2) C(3) 120.9(3) yes . .
C(1) C(2) C(3) 115.5(6) yes . .
C(2) C(3) C(4) 119.03(11) yes . .
C(2) C(3) C(8) 121.28(13) yes . 2_666
C(4) C(3) C(8) 119.63(14) yes . 2_666
C(3) C(4) C(5) 120.63(13) yes . .
C(4) C(5) C(6) 120.35(13) yes . .
N(1) C(6) C(1) 3.0(8) yes . .
N(1) C(6) C(5) 118.3(2) yes . .
N(1) C(6) C(7) 119.8(2) yes . .
C(1) C(6) C(5) 119.6(6) yes . .
C(1) C(6) C(7) 118.5(6) yes . .
C(5) C(6) C(7) 121.88(13) yes . .
S(1) C(7) C(6) 116.29(13) yes . .
S(1) C(8) C(3) 114.38(9) yes . 2_666
C(2) N(1) H(1) 119(2) no . .
C(6) N(1) H(1) 121(2) no . .
C(2) C(1) H(1) 102(2) no . .
C(6) C(1) H(1) 133(2) no . .
N(1) C(2) H(2) 115.9(11) no . .
C(1) C(2) H(2) 121.7(12) no . .
C(3) C(2) H(2) 122.3(11) no . .
C(3) C(4) H(3) 114.3(19) no . .
C(5) C(4) H(3) 125.1(19) no . .
C(4) C(5) H(4) 119.4(10) no . .
C(6) C(5) H(4) 120.1(10) no . .
S(1) C(7) H(5) 107.2(16) no . .
S(1) C(7) H(6) 106.7(18) no . .
C(6) C(7) H(5) 106.4(11) no . .
C(6) C(7) H(6) 114.0(13) no . .
H(5) C(7) H(6) 105(2) no . .
S(1) C(8) H(7) 111.8(17) no . .
S(1) C(8) H(8) 110.1(11) no . .
C(3) C(8) H(7) 104.7(12) no 2_666 .
C(3) C(8) H(8) 110.9(12) no 2_666 .
H(7) C(8) H(8) 104(2) no . .
N(1) H(1) C(1) 11.8(10) no . .

loop_
_geom_bond_atom_site_label_1
_geom_bond_atom_site_label_2
_geom_bond_distance
_geom_bond_publ_flag
_geom_bond_site_symmetry_2
S(1) C(7) 1.821(2) yes .
S(1) C(8) 1.8235(14) yes .
N(1) C(2) 1.359(5) yes .
N(1) C(6) 1.416(6) yes .
C(1) C(2) 1.488(12) yes .
C(1) C(6) 1.234(15) yes .
C(2) C(3) 1.391(2) yes .
C(3) C(4) 1.380(2) yes .
C(3) C(8) 1.5055(16) yes 2_666
C(4) C(5) 1.3835(17) yes .
C(5) C(6) 1.390(2) yes .
C(6) C(7) 1.5099(16) yes .
N(1) H(1) 0.82(4) no .
C(1) H(1) 0.90(4) no .
C(2) H(2) 0.933(19) no .
C(4) H(3) 0.80(3) no .
C(5) H(4) 0.96(2) no .
C(7) H(5) 0.91(2) no .
C(7) H(6) 0.85(2) no .
C(8) H(7) 0.81(2) no .
C(8) H(8) 0.90(3) no .

loop_
_geom_contact_atom_site_label_1
_geom_contact_atom_site_label_2
_geom_contact_distance
_geom_contact_publ_flag
_geom_contact_site_symmetry_2
S(1) C(2) 3.3570(14) no 2_666
S(1) C(5) 3.2581(13) no .
N(1) C(4) 2.763(6) no .
N(1) C(4) 3.314(8) no 2_666
N(1) C(5) 3.531(8) no 2_666
C(1) C(4) 2.706(15) no .
C(1) C(4) 3.345(18) no 2_666
C(2) C(5) 2.763(2) no .
C(2) C(5) 3.329(2) no 2_666
C(3) C(5) 3.436(2) no 2_666
C(3) C(6) 2.7890(15) no .
C(3) C(6) 3.209(2) no 2_666
C(3) C(7) 3.340(2) no 2_666
C(4) C(6) 3.378(2) no 2_666
C(6) C(8) 3.429(2) no .
C(2) C(3) 3.5739(19) no 2_656
C(2) C(8) 3.581(2) no 1_545
C(3) C(2) 3.5739(19) no 2_656
C(3) C(3) 3.359(2) no 2_656
C(8) C(2) 3.581(2) no 1_565
S(1) H(2) 3.21(2) no 2_666
S(1) H(4) 2.989(16) no .
N(1) H(3) 3.56(3) no .
N(1) H(3) 3.35(3) no 2_666
N(1) H(4) 3.28(2) no .
N(1) H(5) 2.506(18) no .
N(1) H(6) 3.010(19) no .
C(1) H(3) 3.51(3) no .
C(1) H(3) 3.39(4) no 2_666
C(1) H(4) 3.13(3) no .
C(1) H(5) 2.38(2) no .
C(1) H(6) 2.83(2) no .
C(2) H(3) 3.08(3) no .
C(2) H(4) 3.33(2) no 2_666
C(2) H(7) 3.13(2) no 2_666
C(2) H(8) 2.772(17) no 2_666
C(3) H(1) 3.12(3) no .
C(3) H(4) 3.262(18) no .
C(3) H(5) 3.43(3) no 2_666
C(4) H(1) 3.58(3) no .
C(4) H(1) 3.51(4) no 2_666
C(4) H(2) 3.24(2) no .
C(4) H(7) 2.433(18) no 2_666
C(4) H(8) 3.08(2) no 2_666
C(5) H(1) 3.15(4) no .
C(5) H(2) 3.48(3) no 2_666
C(5) H(5) 3.220(19) no .
C(5) H(6) 2.90(2) no .
C(6) H(2) 3.222(18) no .
C(6) H(3) 3.15(3) no .
C(6) H(3) 3.55(3) no 2_666
C(6) H(7) 3.59(2) no .
C(7) H(1) 2.66(3) no .
C(7) H(4) 2.708(19) no .
C(7) H(7) 2.94(2) no .
C(8) H(2) 2.72(2) no 2_666
C(8) H(3) 2.52(3) no 2_666
C(8) H(5) 2.87(3) no .
C(8) H(6) 3.57(3) no .
H(1) H(2) 2.17(3) no .
H(1) H(3) 3.36(6) no 2_666
H(1) H(5) 2.36(4) no .
H(1) H(6) 3.09(4) no .
H(2) H(4) 3.21(3) no 2_666
H(2) H(7) 3.45(3) no 2_666
H(2) H(8) 2.79(2) no 2_666
H(3) H(4) 2.32(3) no .
H(3) H(5) 3.40(4) no 2_666
H(3) H(7) 2.20(3) no 2_666
H(3) H(8) 3.12(4) no 2_666
H(4) H(5) 3.53(3) no .
H(4) H(6) 2.95(3) no .
H(5) H(7) 2.69(4) no .
S(1) H(1) 3.30(3) no 1_655
S(1) H(4) 3.39(2) no 2_765
S(1) H(5) 3.411(17) no 2_675
S(1) H(6) 3.372(19) no 2_765
S(1) H(7) 3.33(2) no 2_675
S(1) H(8) 3.559(19) no 2_775
N(1) H(2) 2.844(17) no 2_566
N(1) H(4) 2.95(3) no 1_455
N(1) H(6) 3.11(3) no 2_665
N(1) H(7) 3.48(3) no 1_545
N(1) H(8) 3.13(2) no 1_545
C(1) H(2) 3.00(2) no 2_566
C(1) H(4) 3.07(3) no 1_455
C(1) H(6) 3.07(3) no 2_665
C(1) H(7) 3.46(3) no 1_545
C(1) H(8) 3.05(3) no 1_545
C(2) H(1) 3.17(3) no 2_566
C(2) H(2) 3.071(17) no 2_566
C(2) H(3) 3.37(4) no 1_455
C(2) H(3) 3.60(4) no 2_656
C(2) H(4) 3.12(3) no 1_455
C(2) H(7) 3.42(3) no 1_545
C(2) H(8) 3.15(2) no 1_545
C(3) H(8) 3.18(2) no 1_545
C(4) H(2) 3.03(3) no 1_655
C(4) H(3) 3.17(3) no 2_756
C(4) H(8) 3.06(3) no 1_545
C(5) H(1) 3.25(4) no 1_655
C(5) H(2) 3.17(3) no 1_655
C(5) H(6) 3.382(19) no 2_765
C(5) H(8) 3.02(3) no 1_545
C(6) H(6) 3.54(3) no 2_665
C(6) H(8) 3.10(2) no 1_545
C(7) H(1) 3.49(4) no 2_665
C(7) H(4) 3.259(16) no 2_765
C(7) H(6) 3.58(3) no 2_665
C(7) H(7) 3.119(18) no 2_675
C(7) H(8) 3.59(2) no 2_675
C(8) H(5) 3.072(18) no 2_675
C(8) H(6) 3.571(19) no 2_675
H(1) S(1) 3.30(3) no 1_455
H(1) C(2) 3.17(3) no 2_566
H(1) C(5) 3.25(4) no 1_455
H(1) C(7) 3.49(4) no 2_665
H(1) H(2) 2.43(3) no 2_566
H(1) H(4) 2.41(5) no 1_455
H(1) H(6) 2.68(5) no 2_665
H(1) H(8) 3.56(4) no 1_545
H(2) N(1) 2.844(17) no 2_566
H(2) C(1) 3.00(2) no 2_566
H(2) C(2) 3.071(17) no 2_566
H(2) C(4) 3.03(3) no 1_455
H(2) C(5) 3.17(3) no 1_455
H(2) H(1) 2.43(3) no 2_566
H(2) H(2) 2.69(2) no 2_566
H(2) H(3) 2.61(5) no 1_455
H(2) H(3) 3.43(4) no 2_656
H(2) H(4) 2.73(3) no 1_455
H(3) C(2) 3.37(4) no 1_655
H(3) C(2) 3.60(4) no 2_656
H(3) C(4) 3.17(3) no 2_756
H(3) H(2) 2.61(5) no 1_655
H(3) H(2) 3.43(4) no 2_656
H(3) H(3) 2.62(4) no 2_756
H(3) H(4) 3.47(3) no 2_756
H(3) H(8) 3.48(5) no 1_545
H(4) S(1) 3.39(2) no 2_765
H(4) N(1) 2.95(3) no 1_655
H(4) C(1) 3.07(3) no 1_655
H(4) C(2) 3.12(3) no 1_655
H(4) C(7) 3.259(16) no 2_765
H(4) H(1) 2.41(5) no 1_655
H(4) H(2) 2.73(3) no 1_655
H(4) H(3) 3.47(3) no 2_756
H(4) H(6) 2.55(2) no 2_765
H(4) H(7) 3.43(3) no 1_645
H(4) H(8) 3.54(4) no 1_545
H(5) S(1) 3.411(17) no 2_675
H(5) C(8) 3.072(18) no 2_675
H(5) H(6) 3.33(4) no 2_665
H(5) H(7) 2.66(2) no 2_675
H(5) H(8) 2.94(3) no 2_675
H(6) S(1) 3.372(19) no 2_765
H(6) N(1) 3.11(3) no 2_665
H(6) C(1) 3.07(3) no 2_665
H(6) C(5) 3.382(19) no 2_765
H(6) C(6) 3.54(3) no 2_665
H(6) C(7) 3.58(3) no 2_665
H(6) C(8) 3.571(19) no 2_675
H(6) H(1) 2.68(5) no 2_665
H(6) H(4) 2.55(2) no 2_765
H(6) H(5) 3.33(4) no 2_665
H(6) H(6) 3.32(4) no 2_665
H(6) H(6) 3.32(3) no 2_765
H(6) H(7) 2.97(3) no 2_675
H(6) H(8) 3.41(3) no 2_675
H(7) S(1) 3.33(2) no 2_675
H(7) N(1) 3.48(3) no 1_565
H(7) C(1) 3.46(3) no 1_565
H(7) C(2) 3.42(3) no 1_565
H(7) C(7) 3.119(18) no 2_675
H(7) H(4) 3.43(3) no 1_465
H(7) H(5) 2.66(2) no 2_675
H(7) H(6) 2.97(3) no 2_675
H(8) S(1) 3.559(19) no 2_775
H(8) N(1) 3.13(2) no 1_565
H(8) C(1) 3.05(3) no 1_565
H(8) C(2) 3.15(2) no 1_565
H(8) C(3) 3.18(2) no 1_565
H(8) C(4) 3.06(3) no 1_565
H(8) C(5) 3.02(3) no 1_565
H(8) C(6) 3.10(2) no 1_565
H(8) C(7) 3.59(2) no 2_675
H(8) H(1) 3.56(4) no 1_565
H(8) H(3) 3.48(5) no 1_565
H(8) H(4) 3.54(4) no 1_565
H(8) H(5) 2.94(3) no 2_675
H(8) H(6) 3.41(3) no 2_675

loop_
_geom_torsion_atom_site_label_1
_geom_torsion_atom_site_label_2
_geom_torsion_atom_site_label_3
_geom_torsion_atom_site_label_4
_geom_torsion
_geom_torsion_publ_flag
_geom_torsion_site_symmetry_1
_geom_torsion_site_symmetry_3
_geom_torsion_site_symmetry_4
C(7) S(1) C(8) C(3) 64.40(14) no . . 2_666
C(8) S(1) C(7) C(6) -68.99(9) no . . .
C(2) N(1) C(6) C(5) 4.0(7) no . . .
C(2) N(1) C(6) C(7) -173.5(4) no . . .
C(6) N(1) C(2) C(3) 1.7(7) no . . .
C(2) C(1) C(6) C(5) 9.9(17) no . . .
C(2) C(1) C(6) C(7) -170.6(9) no . . .
C(6) C(1) C(2) C(3) -4.1(17) no . . .
N(1) C(2) C(3) C(4) -6.5(4) no . . .
N(1) C(2) C(3) C(8) 171.0(4) no . . 2_666
C(1) C(2) C(3) C(4) -3.9(7) no . . .
C(1) C(2) C(3) C(8) 173.6(7) no . . 2_666
C(2) C(3) C(4) C(5) 5.5(2) no . . .
C(2) C(3) C(8) S(1) -63.1(2) no . 2_666 2_666
C(4) C(3) C(8) S(1) 114.27(15) no . 2_666 2_666
C(8) C(3) C(4) C(5) -171.96(13) no 2_666 . .
C(3) C(4) C(5) C(6) 0.2(2) no . . .
C(4) C(5) C(6) N(1) -4.9(2) no . . .
C(4) C(5) C(6) C(1) -8.0(2) no . . .
C(4) C(5) C(6) C(7) 172.50(14) no . . .
N(1) C(6) C(7) S(1) 132.8(4) no . . .
C(1) C(6) C(7) S(1) 136.0(9) no . . .
C(5) C(6) C(7) S(1) -44.55(18) no . . .
